data_4081548
loop_
_publ_author_name
'Volbeda, Jeroen'
'Daniliuc, Constantin G.'
'Jones, Peter G.'
'Tamm, Matthias'

_publ_section_title
;
 Half-Open Ferrocenes and Ruthenocenes Containing an Edge-Bridged Open
 Indenyl Ligand
;
_journal_issue 20
_journal_name_full Organometallics
_journal_page_first 5918
_journal_paper_doi 10.1021/om400485a
_journal_volume 32
_journal_year 2013
_chemical_formula_sum 'C22 H28 Ru'
_chemical_formula_weight 393.51
_chemical_name_systematic
; 
 ? 
;
_space_group_IT_number 14
_symmetry_cell_setting monoclinic
_symmetry_space_group_name_Hall '-P 2ybc'
_symmetry_space_group_name_H-M 'P 1 21/c 1'
_atom_sites_solution_hydrogens geom
_atom_sites_solution_primary direct
_atom_sites_solution_secondary difmap
_audit_creation_method SHELXL-97
_cell_angle_alpha 90.00
_cell_angle_beta 103.142(2)
_cell_angle_gamma 90.00
_cell_formula_units_Z 4
_cell_length_a 13.6723(4)
_cell_length_b 8.5436(2)
_cell_length_c 16.0804(4)
_cell_measurement_reflns_used 29811
_cell_measurement_temperature 100(2)
_cell_measurement_theta_max 29.2877
_cell_measurement_theta_min 2.2172
_cell_volume 1829.17(8)
_computing_cell_refinement
; 
CrysAlisPro, Oxford Diffraction Ltd., 
Version 1.171.34.44 (release 25-10-2010 CrysAlis171 .NET) 
(compiled Oct 25 2010,18:11:34) 
;
_computing_data_collection
; 
CrysAlisPro, Oxford Diffraction Ltd., 
Version 1.171.34.44 (release 25-10-2010 CrysAlis171 .NET) 
(compiled Oct 25 2010,18:11:34) 
;
_computing_data_reduction
; 
CrysAlisPro, Oxford Diffraction Ltd., 
Version 1.171.34.44 (release 25-10-2010 CrysAlis171 .NET) 
(compiled Oct 25 2010,18:11:34) 
;
_computing_molecular_graphics 'BRUKER XP'
_computing_publication_material SHELXL-97
_computing_structure_refinement 'SHELXL-97 (Sheldrick, 1997)'
_computing_structure_solution 'SHELXS-97 (Sheldrick, 1990)'
_diffrn_ambient_temperature 100(2)
_diffrn_detector_area_resol_mean 16.1419
_diffrn_measured_fraction_theta_full 0.999
_diffrn_measured_fraction_theta_max 0.999
_diffrn_measurement_device_type 'Oxford Diffraction Xcalibur, Eos'
_diffrn_measurement_method '\w scans'
_diffrn_radiation_monochromator graphite
_diffrn_radiation_source 'Enhance (Mo) X-ray Source'
_diffrn_radiation_type 'Mo K\a'
_diffrn_radiation_wavelength 0.71073
_diffrn_reflns_av_R_equivalents 0.0472
_diffrn_reflns_av_sigmaI/netI 0.0178
_diffrn_reflns_limit_h_max 17
_diffrn_reflns_limit_h_min -17
_diffrn_reflns_limit_k_max 11
_diffrn_reflns_limit_k_min -11
_diffrn_reflns_limit_l_max 20
_diffrn_reflns_limit_l_min -20
_diffrn_reflns_number 77440
_diffrn_reflns_theta_full 27.48
_diffrn_reflns_theta_max 27.48
_diffrn_reflns_theta_min 2.60
_exptl_absorpt_coefficient_mu 0.855
_exptl_absorpt_correction_T_max 1.00000
_exptl_absorpt_correction_T_min 0.92398
_exptl_absorpt_correction_type multi-scan
_exptl_absorpt_process_details
; 
CrysAlisPro, Oxford Diffraction Ltd., 
Version 1.171.34.44 (release 25-10-2010 CrysAlis171 .NET) 
(compiled Oct 25 2010,18:11:34) 
;
_exptl_crystal_colour orange
_exptl_crystal_density_diffrn 1.429
_exptl_crystal_density_method 'not measured'
_exptl_crystal_description prism
_exptl_crystal_F_000 816
_exptl_crystal_size_max 0.16
_exptl_crystal_size_mid 0.13
_exptl_crystal_size_min 0.06
_refine_diff_density_max 1.739
_refine_diff_density_min -0.429
_refine_diff_density_rms 0.072
_refine_ls_extinction_method none
_refine_ls_goodness_of_fit_ref 1.097
_refine_ls_hydrogen_treatment mixed
_refine_ls_matrix_type full
_refine_ls_number_parameters 227
_refine_ls_number_reflns 4193
_refine_ls_number_restraints 0
_refine_ls_restrained_S_all 1.097
_refine_ls_R_factor_all 0.0287
_refine_ls_R_factor_gt 0.0246
_refine_ls_shift/su_max 0.002
_refine_ls_shift/su_mean 0.000
_refine_ls_structure_factor_coef Fsqd
_refine_ls_weighting_details 'calc w=1/[\s^2^(Fo^2^)+(0.0231P)^2^+2.0193P] where P=(Fo^2^+2Fc^2^)/3'
_refine_ls_weighting_scheme calc
_refine_ls_wR_factor_gt 0.0565
_refine_ls_wR_factor_ref 0.0581
_reflns_number_gt 3844
_reflns_number_total 4193
_reflns_threshold_expression >2sigma(I)
_cod_data_source_file om400485a_si_001.cif
_cod_data_source_block jv09
_cod_original_sg_symbol_H-M 'P 21/c'
_cod_database_code 4081548

loop_
_symmetry_equiv_pos_as_xyz
'x, y, z'
'-x, y+1/2, -z+1/2'
'-x, -y, -z'
'x, -y-1/2, z-1/2'

loop_
_atom_site_label
_atom_site_type_symbol
_atom_site_fract_x
_atom_site_fract_y
_atom_site_fract_z
_atom_site_U_iso_or_equiv
_atom_site_adp_type
_atom_site_occupancy
_atom_site_symmetry_multiplicity
_atom_site_calc_flag
_atom_site_refinement_flags
Ru Ru 0.708742(11) 0.268390(16) 0.509628(9) 0.01193(5) Uani 1 1 d .
C1 C 0.65141(15) 0.4636(2) 0.57260(12) 0.0165(4) Uani 1 1 d .
H1 H 0.6113(17) 0.545(3) 0.5417(15) 0.020(6) Uiso 1 1 d .
C2 C 0.60298(15) 0.3241(3) 0.58738(13) 0.0192(4) Uani 1 1 d .
H2 H 0.535(2) 0.308(3) 0.5668(16) 0.029(7) Uiso 1 1 d .
C3 C 0.66347(16) 0.1959(2) 0.62567(13) 0.0190(4) Uani 1 1 d .
H3 H 0.6334(18) 0.097(3) 0.6341(15) 0.023(6) Uiso 1 1 d .
C4 C 0.77050(15) 0.2134(2) 0.64708(12) 0.0160(4) Uani 1 1 d .
C5 C 0.81288(14) 0.3624(2) 0.63200(12) 0.0141(4) Uani 1 1 d .
C6 C 0.74918(15) 0.5101(2) 0.63257(12) 0.0158(4) Uani 1 1 d .
C7 C 0.91921(15) 0.3693(2) 0.64129(13) 0.0192(4) Uani 1 1 d .
H7 H 0.9489 0.4656 0.6306 0.023 Uiso 1 1 calc R
C8 C 0.97928(16) 0.2428(3) 0.66494(14) 0.0239(5) Uani 1 1 d .
H8 H 1.0496 0.2514 0.6697 0.029 Uiso 1 1 calc R
C9 C 0.93761(17) 0.0981(3) 0.68252(13) 0.0251(5) Uani 1 1 d .
H9 H 0.9804 0.0109 0.7003 0.030 Uiso 1 1 calc R
C10 C 0.83718(17) 0.0833(2) 0.67411(12) 0.0219(4) Uani 1 1 d .
H10 H 0.8103 -0.0145 0.6862 0.026 Uiso 1 1 calc R
C11 C 0.73849(16) 0.5487(3) 0.72351(13) 0.0223(4) Uani 1 1 d .
H11A H 0.6976 0.6432 0.7222 0.034 Uiso 1 1 calc R
H11B H 0.8051 0.5664 0.7605 0.034 Uiso 1 1 calc R
H11C H 0.7059 0.4610 0.7458 0.034 Uiso 1 1 calc R
C12 C 0.79358(17) 0.6512(2) 0.59578(14) 0.0231(4) Uani 1 1 d .
H12A H 0.8053 0.6242 0.5396 0.035 Uiso 1 1 calc R
H12B H 0.8573 0.6807 0.6342 0.035 Uiso 1 1 calc R
H12C H 0.7466 0.7393 0.5899 0.035 Uiso 1 1 calc R
C13 C 0.70459(16) 0.3475(2) 0.37922(12) 0.0192(4) Uani 1 1 d .
C14 C 0.62518(16) 0.2366(2) 0.37963(12) 0.0187(4) Uani 1 1 d .
C15 C 0.67049(14) 0.0902(2) 0.41080(12) 0.0162(4) Uani 1 1 d .
C16 C 0.77684(14) 0.1106(2) 0.43058(12) 0.0155(4) Uani 1 1 d .
C17 C 0.79756(16) 0.2694(2) 0.41119(12) 0.0180(4) Uani 1 1 d .
C18 C 0.6898(2) 0.5123(3) 0.34640(14) 0.0315(5) Uani 1 1 d .
H18A H 0.7490 0.5750 0.3719 0.047 Uiso 1 1 calc R
H18B H 0.6304 0.5573 0.3617 0.047 Uiso 1 1 calc R
H18C H 0.6804 0.5120 0.2841 0.047 Uiso 1 1 calc R
C19 C 0.51549(17) 0.2635(3) 0.34310(15) 0.0305(5) Uani 1 1 d .
H19A H 0.4988 0.2323 0.2829 0.046 Uiso 1 1 calc R
H19B H 0.5000 0.3747 0.3478 0.046 Uiso 1 1 calc R
H19C H 0.4760 0.2010 0.3748 0.046 Uiso 1 1 calc R
C20 C 0.61439(16) -0.0598(3) 0.41480(15) 0.0246(5) Uani 1 1 d .
H20A H 0.5952 -0.1059 0.3576 0.037 Uiso 1 1 calc R
H20B H 0.5539 -0.0383 0.4359 0.037 Uiso 1 1 calc R
H20C H 0.6575 -0.1332 0.4535 0.037 Uiso 1 1 calc R
C21 C 0.85466(15) -0.0127(3) 0.46059(13) 0.0223(4) Uani 1 1 d .
H21A H 0.8221 -0.1085 0.4741 0.033 Uiso 1 1 calc R
H21B H 0.9025 0.0243 0.5118 0.033 Uiso 1 1 calc R
H21C H 0.8904 -0.0346 0.4155 0.033 Uiso 1 1 calc R
C22 C 0.90020(17) 0.3358(3) 0.41865(14) 0.0280(5) Uani 1 1 d .
H22A H 0.9243 0.3091 0.3675 0.042 Uiso 1 1 calc R
H22B H 0.9460 0.2920 0.4692 0.042 Uiso 1 1 calc R
H22C H 0.8977 0.4499 0.4242 0.042 Uiso 1 1 calc R

loop_
_atom_site_aniso_label
_atom_site_aniso_U_11
_atom_site_aniso_U_22
_atom_site_aniso_U_33
_atom_site_aniso_U_23
_atom_site_aniso_U_13
_atom_site_aniso_U_12
Ru 0.01175(8) 0.01233(8) 0.01112(8) -0.00063(5) 0.00132(5) -0.00100(5)
C1 0.0156(9) 0.0205(10) 0.0123(9) -0.0011(7) 0.0012(7) 0.0060(8)
C2 0.0134(10) 0.0280(11) 0.0170(9) -0.0038(8) 0.0052(8) -0.0026(8)
C3 0.0208(10) 0.0211(10) 0.0159(9) 0.0004(8) 0.0059(8) -0.0063(8)
C4 0.0200(10) 0.0176(9) 0.0105(9) -0.0006(7) 0.0034(7) -0.0008(7)
C5 0.0146(9) 0.0159(9) 0.0105(8) -0.0012(7) -0.0001(7) -0.0002(7)
C6 0.0165(9) 0.0153(9) 0.0151(9) -0.0021(7) 0.0027(7) 0.0006(7)
C7 0.0180(10) 0.0220(10) 0.0169(10) -0.0051(8) 0.0022(8) -0.0025(8)
C8 0.0157(10) 0.0338(12) 0.0198(10) -0.0066(9) -0.0010(8) 0.0060(8)
C9 0.0310(12) 0.0260(11) 0.0148(10) -0.0005(8) -0.0018(8) 0.0139(9)
C10 0.0354(12) 0.0163(9) 0.0131(9) 0.0022(7) 0.0035(8) 0.0028(8)
C11 0.0225(11) 0.0260(11) 0.0168(10) -0.0061(8) 0.0010(8) 0.0053(8)
C12 0.0272(11) 0.0154(10) 0.0261(11) -0.0009(8) 0.0045(9) -0.0020(8)
C13 0.0299(11) 0.0175(9) 0.0097(9) -0.0016(7) 0.0032(8) 0.0023(8)
C14 0.0196(10) 0.0218(10) 0.0127(9) -0.0039(7) -0.0006(8) 0.0049(8)
C15 0.0151(9) 0.0174(9) 0.0151(9) -0.0048(7) 0.0013(7) -0.0003(7)
C16 0.0156(9) 0.0186(9) 0.0122(9) -0.0029(7) 0.0029(7) 0.0009(7)
C17 0.0220(10) 0.0210(10) 0.0118(9) -0.0022(7) 0.0054(8) -0.0043(8)
C18 0.0548(16) 0.0212(11) 0.0191(11) 0.0042(9) 0.0096(10) 0.0051(10)
C19 0.0229(12) 0.0390(13) 0.0247(11) -0.0066(10) -0.0046(9) 0.0115(10)
C20 0.0224(11) 0.0215(10) 0.0296(12) -0.0068(9) 0.0049(9) -0.0076(8)
C21 0.0187(10) 0.0271(11) 0.0208(10) 0.0000(8) 0.0039(8) 0.0074(8)
C22 0.0256(12) 0.0373(13) 0.0242(11) -0.0043(9) 0.0122(9) -0.0123(10)

loop_
_atom_type_symbol
_atom_type_description
_atom_type_scat_dispersion_real
_atom_type_scat_dispersion_imag
_atom_type_scat_source
C C 0.0033 0.0016 'International Tables Vol C Tables 4.2.6.8 and 6.1.1.4'
H H 0.0000 0.0000 'International Tables Vol C Tables 4.2.6.8 and 6.1.1.4'
Ru Ru -1.2594 0.8363 'International Tables Vol C Tables 4.2.6.8 and 6.1.1.4'

loop_
_geom_angle_atom_site_label_1
_geom_angle_atom_site_label_2
_geom_angle_atom_site_label_3
_geom_angle
C14 Ru C2 108.08(8)
C14 Ru C15 38.63(7)
C2 Ru C15 119.56(8)
C14 Ru C3 126.93(8)
C2 Ru C3 38.20(8)
C15 Ru C3 110.96(8)
C14 Ru C1 112.20(7)
C2 Ru C1 37.78(8)
C15 Ru C1 145.03(7)
C3 Ru C1 67.65(8)
C14 Ru C13 38.71(8)
C2 Ru C13 127.48(8)
C15 Ru C13 64.37(7)
C3 Ru C13 162.52(8)
C1 Ru C13 105.89(7)
C14 Ru C16 64.13(7)
C2 Ru C16 153.24(8)
C15 Ru C16 38.05(7)
C3 Ru C16 124.00(8)
C1 Ru C16 168.07(7)
C13 Ru C16 63.79(7)
C14 Ru C17 64.01(8)
C2 Ru C17 164.16(8)
C15 Ru C17 63.80(7)
C3 Ru C17 157.54(8)
C1 Ru C17 130.07(8)
C13 Ru C17 37.81(8)
C16 Ru C17 38.04(7)
C14 Ru C4 158.59(8)
C2 Ru C4 68.07(8)
C15 Ru C4 123.40(7)
C3 Ru C4 37.87(7)
C1 Ru C4 78.26(7)
C13 Ru C4 159.25(8)
C16 Ru C4 109.21(7)
C17 Ru C4 124.52(7)
C14 Ru C5 164.22(7)
C2 Ru C5 78.11(7)
C15 Ru C5 150.42(7)
C3 Ru C5 66.92(7)
C1 Ru C5 63.52(7)
C13 Ru C5 126.04(7)
C16 Ru C5 116.63(7)
C17 Ru C5 106.18(7)
C4 Ru C5 37.12(7)
C2 C1 C6 119.69(17)
C2 C1 Ru 70.40(11)
C6 C1 Ru 97.90(12)
C1 C2 C3 118.28(18)
C1 C2 Ru 71.82(11)
C3 C2 Ru 71.51(11)
C2 C3 C4 118.99(18)
C2 C3 Ru 70.28(11)
C4 C3 Ru 72.76(11)
C3 C4 C10 122.25(18)
C3 C4 C5 118.63(18)
C10 C4 C5 118.76(18)
C3 C4 Ru 69.38(11)
C10 C4 Ru 122.19(13)
C5 C4 Ru 73.94(11)
C7 C5 C4 117.22(17)
C7 C5 C6 122.06(17)
C4 C5 C6 118.34(17)
C7 C5 Ru 121.48(13)
C4 C5 Ru 68.94(10)
C6 C5 Ru 92.89(11)
C1 C6 C12 109.36(16)
C1 C6 C5 101.59(15)
C12 C6 C5 111.75(16)
C1 C6 C11 113.64(16)
C12 C6 C11 109.34(17)
C5 C6 C11 111.01(16)
C8 C7 C5 122.2(2)
C7 C8 C9 120.4(2)
C10 C9 C8 120.41(19)
C9 C10 C4 121.0(2)
C17 C13 C14 107.55(17)
C17 C13 C18 127.2(2)
C14 C13 C18 125.2(2)
C17 C13 Ru 71.54(11)
C14 C13 Ru 69.44(11)
C18 C13 Ru 126.71(14)
C15 C14 C13 107.97(17)
C15 C14 C19 125.8(2)
C13 C14 C19 125.78(19)
C15 C14 Ru 71.33(11)
C13 C14 Ru 71.85(11)
C19 C14 Ru 128.47(15)
C16 C15 C14 108.01(17)
C16 C15 C20 126.77(18)
C14 C15 C20 125.07(18)
C16 C15 Ru 71.85(11)
C14 C15 Ru 70.04(11)
C20 C15 Ru 127.27(14)
C15 C16 C17 107.96(17)
C15 C16 C21 126.87(18)
C17 C16 C21 125.05(18)
C15 C16 Ru 70.10(11)
C17 C16 Ru 71.12(11)
C21 C16 Ru 127.46(14)
C13 C17 C16 108.50(17)
C13 C17 C22 126.63(19)
C16 C17 C22 124.8(2)
C13 C17 Ru 70.65(11)
C16 C17 Ru 70.84(11)
C22 C17 Ru 127.26(14)

loop_
_geom_bond_atom_site_label_1
_geom_bond_atom_site_label_2
_geom_bond_distance
Ru C14 2.1595(19)
Ru C2 2.169(2)
Ru C15 2.1766(19)
Ru C3 2.185(2)
Ru C1 2.1870(19)
Ru C13 2.1917(19)
Ru C16 2.1997(19)
Ru C17 2.203(2)
Ru C4 2.2295(19)
Ru C5 2.2958(18)
C1 C2 1.410(3)
C1 C6 1.513(3)
C2 C3 1.425(3)
C3 C4 1.433(3)
C4 C10 1.441(3)
C4 C5 1.442(3)
C5 C7 1.428(3)
C5 C6 1.535(3)
C6 C12 1.528(3)
C6 C11 1.538(3)
C7 C8 1.359(3)
C8 C9 1.416(3)
C9 C10 1.355(3)
C13 C17 1.424(3)
C13 C14 1.442(3)
C13 C18 1.501(3)
C14 C15 1.434(3)
C14 C19 1.499(3)
C15 C16 1.427(3)
C15 C20 1.503(3)
C16 C17 1.435(3)
C16 C21 1.497(3)
C17 C22 1.493(3)

loop_
_geom_torsion_atom_site_label_1
_geom_torsion_atom_site_label_2
_geom_torsion_atom_site_label_3
_geom_torsion_atom_site_label_4
_geom_torsion
C14 Ru C1 C2 91.19(13)
C15 Ru C1 C2 63.91(18)
C3 Ru C1 C2 -31.08(12)
C13 Ru C1 C2 131.71(12)
C16 Ru C1 C2 160.8(3)
C17 Ru C1 C2 165.21(12)
C4 Ru C1 C2 -69.23(12)
C5 Ru C1 C2 -105.49(13)
C14 Ru C1 C6 -150.04(12)
C2 Ru C1 C6 118.77(17)
C15 Ru C1 C6 -177.32(12)
C3 Ru C1 C6 87.69(13)
C13 Ru C1 C6 -109.51(12)
C16 Ru C1 C6 -80.4(4)
C17 Ru C1 C6 -76.02(14)
C4 Ru C1 C6 49.54(12)
C5 Ru C1 C6 13.28(11)
C6 C1 C2 C3 -31.8(3)
Ru C1 C2 C3 56.24(16)
C6 C1 C2 Ru -88.00(16)
C14 Ru C2 C1 -103.15(12)
C15 Ru C2 C1 -143.72(11)
C3 Ru C2 C1 129.47(18)
C13 Ru C2 C1 -64.78(14)
C16 Ru C2 C1 -171.32(14)
C17 Ru C2 C1 -45.7(3)
C4 Ru C2 C1 99.29(13)
C5 Ru C2 C1 61.82(12)
C14 Ru C2 C3 127.38(12)
C15 Ru C2 C3 86.81(13)
C1 Ru C2 C3 -129.47(18)
C13 Ru C2 C3 165.75(11)
C16 Ru C2 C3 59.2(2)
C17 Ru C2 C3 -175.2(2)
C4 Ru C2 C3 -30.18(12)
C5 Ru C2 C3 -67.65(12)
C1 C2 C3 C4 -0.4(3)
Ru C2 C3 C4 56.04(16)
C1 C2 C3 Ru -56.40(16)
C14 Ru C3 C2 -70.90(14)
C15 Ru C3 C2 -111.56(12)
C1 Ru C3 C2 30.75(12)
C13 Ru C3 C2 -40.6(3)
C16 Ru C3 C2 -152.19(12)
C17 Ru C3 C2 176.57(17)
C4 Ru C3 C2 130.56(18)
C5 Ru C3 C2 100.33(13)
C14 Ru C3 C4 158.54(11)
C2 Ru C3 C4 -130.56(18)
C15 Ru C3 C4 117.88(12)
C1 Ru C3 C4 -99.81(13)
C13 Ru C3 C4 -171.1(2)
C16 Ru C3 C4 77.24(13)
C17 Ru C3 C4 46.0(2)
C5 Ru C3 C4 -30.23(11)
C2 C3 C4 C10 -170.66(18)
Ru C3 C4 C10 -115.82(18)
C2 C3 C4 C5 2.3(3)
Ru C3 C4 C5 57.17(16)
C2 C3 C4 Ru -54.84(16)
C14 Ru C4 C3 -53.2(2)
C2 Ru C4 C3 30.43(12)
C15 Ru C4 C3 -81.38(13)
C1 Ru C4 C3 68.56(12)
C13 Ru C4 C3 172.49(18)
C16 Ru C4 C3 -121.10(12)
C17 Ru C4 C3 -160.52(11)
C5 Ru C4 C3 129.87(17)
C14 Ru C4 C10 62.7(3)
C2 Ru C4 C10 146.33(19)
C15 Ru C4 C10 34.5(2)
C3 Ru C4 C10 115.9(2)
C1 Ru C4 C10 -175.53(18)
C13 Ru C4 C10 -71.6(3)
C16 Ru C4 C10 -5.20(19)
C17 Ru C4 C10 -44.62(19)
C5 Ru C4 C10 -114.2(2)
C14 Ru C4 C5 176.89(18)
C2 Ru C4 C5 -99.44(12)
C15 Ru C4 C5 148.75(11)
C3 Ru C4 C5 -129.87(17)
C1 Ru C4 C5 -61.30(11)
C13 Ru C4 C5 42.6(2)
C16 Ru C4 C5 109.03(11)
C17 Ru C4 C5 69.61(13)
C3 C4 C5 C7 -170.47(18)
C10 C4 C5 C7 2.8(3)
Ru C4 C5 C7 -115.55(16)
C3 C4 C5 C6 26.7(3)
C10 C4 C5 C6 -160.09(17)
Ru C4 C5 C6 81.59(15)
C3 C4 C5 Ru -54.92(16)
C10 C4 C5 Ru 118.32(17)
C14 Ru C5 C7 -66.0(3)
C2 Ru C5 C7 179.06(17)
C15 Ru C5 C7 48.5(2)
C3 Ru C5 C7 140.61(18)
C1 Ru C5 C7 -143.84(18)
C13 Ru C5 C7 -52.93(19)
C16 Ru C5 C7 22.82(18)
C17 Ru C5 C7 -16.66(17)
C4 Ru C5 C7 109.8(2)
C14 Ru C5 C4 -175.8(2)
C2 Ru C5 C4 69.25(12)
C15 Ru C5 C4 -61.32(19)
C3 Ru C5 C4 30.80(11)
C1 Ru C5 C4 106.36(13)
C13 Ru C5 C4 -162.74(11)
C16 Ru C5 C4 -86.99(12)
C17 Ru C5 C4 -126.47(11)
C14 Ru C5 C6 64.8(3)
C2 Ru C5 C6 -50.08(12)
C15 Ru C5 C6 179.35(13)
C3 Ru C5 C6 -88.53(12)
C1 Ru C5 C6 -12.98(11)
C13 Ru C5 C6 77.92(13)
C16 Ru C5 C6 153.68(11)
C17 Ru C5 C6 114.20(11)
C4 Ru C5 C6 -119.33(16)
C2 C1 C6 C12 171.83(18)
Ru C1 C6 C12 99.93(15)
C2 C1 C6 C5 53.6(2)
Ru C1 C6 C5 -18.30(15)
C2 C1 C6 C11 -65.7(2)
Ru C1 C6 C11 -137.59(14)
C7 C5 C6 C1 147.70(18)
C4 C5 C6 C1 -50.3(2)
Ru C5 C6 C1 17.26(14)
C7 C5 C6 C12 31.2(2)
C4 C5 C6 C12 -166.81(17)
Ru C5 C6 C12 -99.24(15)
C7 C5 C6 C11 -91.2(2)
C4 C5 C6 C11 70.8(2)
Ru C5 C6 C11 138.41(14)
C4 C5 C7 C8 -1.3(3)
C6 C5 C7 C8 160.91(19)
Ru C5 C7 C8 -82.1(2)
C5 C7 C8 C9 -0.9(3)
C7 C8 C9 C10 1.5(3)
C8 C9 C10 C4 0.1(3)
C3 C4 C10 C9 170.72(19)
C5 C4 C10 C9 -2.3(3)
Ru C4 C10 C9 86.2(2)
C14 Ru C13 C17 -117.70(16)
C2 Ru C13 C17 171.64(11)
C15 Ru C13 C17 -79.60(12)
C3 Ru C13 C17 -157.9(2)
C1 Ru C13 C17 136.46(12)
C16 Ru C13 C17 -37.11(11)
C4 Ru C13 C17 37.6(3)
C5 Ru C13 C17 67.95(14)
C2 Ru C13 C14 -70.65(14)
C15 Ru C13 C14 38.10(11)
C3 Ru C13 C14 -40.2(3)
C1 Ru C13 C14 -105.84(12)
C16 Ru C13 C14 80.59(12)
C17 Ru C13 C14 117.70(16)
C4 Ru C13 C14 155.29(18)
C5 Ru C13 C14 -174.35(10)
C14 Ru C13 C18 119.2(2)
C2 Ru C13 C18 48.6(2)
C15 Ru C13 C18 157.3(2)
C3 Ru C13 C18 79.0(3)
C1 Ru C13 C18 13.4(2)
C16 Ru C13 C18 -160.2(2)
C17 Ru C13 C18 -123.1(3)
C4 Ru C13 C18 -85.5(3)
C5 Ru C13 C18 -55.1(2)
C17 C13 C14 C15 -0.8(2)
C18 C13 C14 C15 176.30(19)
Ru C13 C14 C15 -62.59(13)
C17 C13 C14 C19 -173.46(19)
C18 C13 C14 C19 3.7(3)
Ru C13 C14 C19 124.8(2)
C17 C13 C14 Ru 61.74(13)
C18 C13 C14 Ru -121.1(2)
C2 Ru C14 C15 -115.00(12)
C3 Ru C14 C15 -77.07(14)
C1 Ru C14 C15 -155.12(11)
C13 Ru C14 C15 116.97(17)
C16 Ru C14 C15 37.32(11)
C17 Ru C14 C15 79.82(12)
C4 Ru C14 C15 -39.1(3)
C5 Ru C14 C15 134.0(2)
C2 Ru C14 C13 128.03(12)
C15 Ru C14 C13 -116.97(17)
C3 Ru C14 C13 165.97(11)
C1 Ru C14 C13 87.92(12)
C16 Ru C14 C13 -79.64(12)
C17 Ru C14 C13 -37.15(11)
C4 Ru C14 C13 -156.07(18)
C5 Ru C14 C13 17.0(3)
C2 Ru C14 C19 6.3(2)
C15 Ru C14 C19 121.3(3)
C3 Ru C14 C19 44.3(2)
C1 Ru C14 C19 -33.8(2)
C13 Ru C14 C19 -121.7(2)
C16 Ru C14 C19 158.7(2)
C17 Ru C14 C19 -158.8(2)
C4 Ru C14 C19 82.2(3)
C5 Ru C14 C19 -104.7(3)
C13 C14 C15 C16 0.7(2)
C19 C14 C15 C16 173.34(19)
Ru C14 C15 C16 -62.19(13)
C13 C14 C15 C20 -174.92(18)
C19 C14 C15 C20 -2.3(3)
Ru C14 C15 C20 122.2(2)
C13 C14 C15 Ru 62.92(13)
C19 C14 C15 Ru -124.5(2)
C14 Ru C15 C16 117.72(17)
C2 Ru C15 C16 -160.22(11)
C3 Ru C15 C16 -118.83(12)
C1 Ru C15 C16 160.54(13)
C13 Ru C15 C16 79.53(12)
C17 Ru C15 C16 37.31(11)
C4 Ru C15 C16 -78.29(13)
C5 Ru C15 C16 -38.9(2)
C2 Ru C15 C14 82.06(14)
C3 Ru C15 C14 123.46(12)
C1 Ru C15 C14 42.83(18)
C13 Ru C15 C14 -38.19(12)
C16 Ru C15 C14 -117.72(17)
C17 Ru C15 C14 -80.41(13)
C4 Ru C15 C14 163.99(11)
C5 Ru C15 C14 -156.65(14)
C14 Ru C15 C20 -119.5(2)
C2 Ru C15 C20 -37.4(2)
C3 Ru C15 C20 4.0(2)
C1 Ru C15 C20 -76.6(2)
C13 Ru C15 C20 -157.6(2)
C16 Ru C15 C20 122.8(2)
C17 Ru C15 C20 160.1(2)
C4 Ru C15 C20 44.5(2)
C5 Ru C15 C20 83.9(2)
C14 C15 C16 C17 -0.3(2)
C20 C15 C16 C17 175.22(19)
Ru C15 C16 C17 -61.37(13)
C14 C15 C16 C21 -176.48(18)
C20 C15 C16 C21 -0.9(3)
Ru C15 C16 C21 122.48(19)
C14 C15 C16 Ru 61.04(13)
C20 C15 C16 Ru -123.4(2)
C14 Ru C16 C15 -37.89(12)
C2 Ru C16 C15 40.8(2)
C3 Ru C16 C15 80.69(13)
C1 Ru C16 C15 -112.6(3)
C13 Ru C16 C15 -81.18(12)
C17 Ru C16 C15 -118.06(17)
C4 Ru C16 C15 120.04(12)
C5 Ru C16 C15 159.69(11)
C14 Ru C16 C17 80.17(13)
C2 Ru C16 C17 158.89(16)
C15 Ru C16 C17 118.06(17)
C3 Ru C16 C17 -161.25(12)
C1 Ru C16 C17 5.5(4)
C13 Ru C16 C17 36.88(12)
C4 Ru C16 C17 -121.90(12)
C5 Ru C16 C17 -82.25(13)
C14 Ru C16 C21 -159.7(2)
C2 Ru C16 C21 -80.9(2)
C15 Ru C16 C21 -121.8(2)
C3 Ru C16 C21 -41.1(2)
C1 Ru C16 C21 125.6(3)
C13 Ru C16 C21 157.1(2)
C17 Ru C16 C21 120.2(2)
C4 Ru C16 C21 -1.73(19)
C5 Ru C16 C21 37.9(2)
C14 C13 C17 C16 0.6(2)
C18 C13 C17 C16 -176.44(19)
Ru C13 C17 C16 61.03(13)
C14 C13 C17 C22 177.03(19)
C18 C13 C17 C22 0.0(3)
Ru C13 C17 C22 -122.6(2)
C14 C13 C17 Ru -60.39(13)
C18 C13 C17 Ru 122.5(2)
C15 C16 C17 C13 -0.2(2)
C21 C16 C17 C13 176.04(18)
Ru C16 C17 C13 -60.92(13)
C15 C16 C17 C22 -176.66(18)
C21 C16 C17 C22 -0.4(3)
Ru C16 C17 C22 122.61(19)
C15 C16 C17 Ru 60.73(13)
C21 C16 C17 Ru -123.04(19)
C14 Ru C17 C13 38.03(11)
C2 Ru C17 C13 -25.0(3)
C15 Ru C17 C13 81.24(12)
C3 Ru C17 C13 162.80(18)
C1 Ru C17 C13 -59.97(14)
C16 Ru C17 C13 118.56(17)
C4 Ru C17 C13 -164.79(11)
C5 Ru C17 C13 -128.71(12)
C14 Ru C17 C16 -80.53(12)
C2 Ru C17 C16 -143.6(3)
C15 Ru C17 C16 -37.31(11)
C3 Ru C17 C16 44.2(2)
C1 Ru C17 C16 -178.53(11)
C13 Ru C17 C16 -118.56(17)
C4 Ru C17 C16 76.65(13)
C5 Ru C17 C16 112.74(11)
C14 Ru C17 C22 159.9(2)
C2 Ru C17 C22 96.8(3)
C15 Ru C17 C22 -156.9(2)
C3 Ru C17 C22 -75.4(3)
C1 Ru C17 C22 61.9(2)
C13 Ru C17 C22 121.8(2)
C16 Ru C17 C22 -119.6(2)
C4 Ru C17 C22 -43.0(2)
C5 Ru C17 C22 -6.9(2)
